data_4134148
loop_
_publ_author_name
'de Gombert, Antoine'
'McKay, Alasdair I.'
'Davis, Christopher J.'
'Wheelhouse, Katherine M.'
'Willis, Michael C.'

_publ_section_title
;
 Mechanistic Studies of the Palladium-Catalyzed Desulfinative
 Cross-Coupling of Aryl Bromides and (Hetero)Aryl Sulfinate Salts.
;
_journal_issue 7
_journal_name_full 'Journal of the American Chemical Society'
_journal_page_first 3564
_journal_page_last 3576
_journal_paper_doi 10.1021/jacs.9b13260
_journal_volume 142
_journal_year 2020
_chemical_formula_moiety 'C30 H40 F4 N O2 P Pd S'
_chemical_formula_sum 'C30 H40 F4 N O2 P Pd S'
_chemical_formula_weight 692.06
_space_group_crystal_system monoclinic
_space_group_IT_number 14
_space_group_name_Hall '-P 2ybc'
_space_group_name_H-M_alt 'P 1 21/c 1'
_atom_sites_solution_hydrogens geom
_atom_sites_solution_primary dual
_audit_creation_date 2019-11-09
_audit_creation_method
;
Olex2 1.2
(compiled 2018.05.29 svn.r3508 for OlexSys, GUI svn.r5506)
;
_cell_angle_alpha 90
_cell_angle_beta 95.5300(10)
_cell_angle_gamma 90
_cell_formula_units_Z 8
_cell_length_a 10.58590(10)
_cell_length_b 20.2148(2)
_cell_length_c 28.1308(3)
_cell_measurement_reflns_used 17980
_cell_measurement_temperature 150.00(13)
_cell_measurement_theta_max 76.1670
_cell_measurement_theta_min 3.8090
_cell_volume 5991.75(10)
_computing_cell_refinement 'CrysAlisPro 1.171.38.43b (Rigaku OD, 2015)'
_computing_data_collection 'CrysAlisPro 1.171.38.43b (Rigaku OD, 2015)'
_computing_data_reduction 'CrysAlisPro 1.171.38.43b (Rigaku OD, 2015)'
_computing_molecular_graphics 'Olex2 (Dolomanov et al., 2009)'
_computing_publication_material 'Olex2 (Dolomanov et al., 2009)'
_computing_structure_refinement 'ShelXL (Sheldrick, 2015)'
_computing_structure_solution 'ShelXT (Sheldrick, 2015)'
_diffrn_ambient_environment N~2~
_diffrn_ambient_temperature 150.00(13)
_diffrn_detector 'CCD plate'
_diffrn_detector_area_resol_mean 10.4102
_diffrn_detector_type Atlas
_diffrn_measured_fraction_theta_full 0.999
_diffrn_measured_fraction_theta_max 0.990
_diffrn_measurement_details
;
List of Runs (angles in degrees, time in seconds):

  # Type    Start    End  Width  t~exp~   \w     \q     \k     \f   Frames
--------------------------------------------------------------------------
  1  \w     -1.00  25.00   1.00    1.00    --  -42.66  38.00 -60.00   26
  2  \w    -47.00  30.00   1.00    1.00    --  -42.66  38.00  90.00   77
  3  \w   -111.00 -25.00   1.00    1.00    --  -42.66 -38.00 120.00   86
  4  \w   -129.00 -92.00   1.00    1.00    --  -42.66-178.00 -30.00   37
  5  \w     41.00  84.00   1.00    2.00    --  111.00 -45.00 150.00   43
  6  \w     50.00 139.00   1.00    2.00    --  111.00 -61.00 120.00   89
  7  \w     87.00 174.00   1.00    2.00    --  111.00  45.00  90.00   87
  8  \w     87.00 148.00   1.00    2.00    --  111.00   0.00 -90.00   61
  9  \w     91.00 117.00   1.00    2.00    --  111.00  77.00 -90.00   26
 10  \w    142.00 174.00   1.00    2.00    --  111.00 125.00-120.00   32
 11  \w    149.00 175.00   1.00    2.00    --  111.00  77.00 -90.00   26
 12  \w     57.00  83.00   1.00    2.00    --  111.00 -30.00 -30.00   26
 13  \w     45.00  84.00   1.00    2.00    --  111.00 -30.00 -60.00   39
 14  \w     43.00  87.00   1.00    2.00    --  111.00 -30.00-120.00   44
 15  \w     78.00 104.00   1.00    2.00    --  111.00 -95.00-180.00   26
 16  \w     94.00 120.00   1.00    2.00    --  111.00-125.00-150.00   26
 17  \w     71.00 106.00   1.00    2.00    --  111.00 -95.00 -60.00   35
 18  \w     51.00 120.00   1.00    2.00    --  111.00-125.00 -60.00   69
 19  \w     56.00  92.00   1.00    2.00    --  111.00 -95.00  60.00   36
 20  \w     30.00  55.00   1.00    2.00    --  111.00 -95.00 -60.00   25
 21  \w     31.00  57.00   1.00    2.00    --  111.00 -95.00-180.00   26
 22  \w     24.00  77.00   1.00    2.00    --  111.00   0.00 -90.00   53
;
_diffrn_measurement_device 'four-circle diffractometer'
_diffrn_measurement_device_type 'SuperNova, Dual, Cu at zero, Atlas'
_diffrn_measurement_method '\w scans'
_diffrn_orient_matrix_type 'CrysAlisPro convention (1999,Acta A55,543-557)'
_diffrn_orient_matrix_UB_11 0.1251689000
_diffrn_orient_matrix_UB_12 0.0069223000
_diffrn_orient_matrix_UB_13 -0.0233298000
_diffrn_orient_matrix_UB_21 0.0747293000
_diffrn_orient_matrix_UB_22 0.0004679000
_diffrn_orient_matrix_UB_23 0.0497744000
_diffrn_orient_matrix_UB_31 0.0117944000
_diffrn_orient_matrix_UB_32 -0.0758967000
_diffrn_orient_matrix_UB_33 -0.0018493000
_diffrn_radiation_monochromator mirror
_diffrn_radiation_probe x-ray
_diffrn_radiation_type CuK\a
_diffrn_radiation_wavelength 1.54184
_diffrn_reflns_av_R_equivalents 0.0332
_diffrn_reflns_av_unetI/netI 0.0328
_diffrn_reflns_Laue_measured_fraction_full 0.999
_diffrn_reflns_Laue_measured_fraction_max 0.990
_diffrn_reflns_limit_h_max 13
_diffrn_reflns_limit_h_min -12
_diffrn_reflns_limit_k_max 17
_diffrn_reflns_limit_k_min -25
_diffrn_reflns_limit_l_max 34
_diffrn_reflns_limit_l_min -35
_diffrn_reflns_number 37849
_diffrn_reflns_point_group_measured_fraction_full 0.999
_diffrn_reflns_point_group_measured_fraction_max 0.990
_diffrn_reflns_theta_full 67.684
_diffrn_reflns_theta_max 76.166
_diffrn_reflns_theta_min 3.841
_diffrn_source 'micro-focus sealed X-ray tube'
_diffrn_source_type 'SuperNova (Cu) X-ray Source'
_exptl_absorpt_coefficient_mu 6.615
_exptl_absorpt_correction_T_max 1.00000
_exptl_absorpt_correction_T_min 0.76848
_exptl_absorpt_correction_type multi-scan
_exptl_absorpt_process_details
;
CrysAlisPro 1.171.38.43b (Rigaku Oxford Diffraction, 2015)
Empirical absorption correction using spherical harmonics,
 implemented in SCALE3 ABSPACK scaling algorithm.
;
_exptl_crystal_colour 'clear colourless'
_exptl_crystal_colour_lustre clear
_exptl_crystal_colour_primary colourless
_exptl_crystal_density_diffrn 1.534
_exptl_crystal_description prism
_exptl_crystal_F_000 2848
_exptl_crystal_size_max 0.26
_exptl_crystal_size_mid 0.21
_exptl_crystal_size_min 0.12
_refine_diff_density_max 0.729
_refine_diff_density_min -0.972
_refine_diff_density_rms 0.083
_refine_ls_extinction_method none
_refine_ls_goodness_of_fit_ref 1.051
_refine_ls_hydrogen_treatment constr
_refine_ls_matrix_type full
_refine_ls_number_parameters 721
_refine_ls_number_reflns 12423
_refine_ls_number_restraints 0
_refine_ls_restrained_S_all 1.051
_refine_ls_R_factor_all 0.0315
_refine_ls_R_factor_gt 0.0275
_refine_ls_shift/su_max 0.003
_refine_ls_shift/su_mean 0.000
_refine_ls_structure_factor_coef Fsqd
_refine_ls_weighting_details 'w=1/[\s^2^(Fo^2^)+(0.0370P)^2^+0.1885P] where P=(Fo^2^+2Fc^2^)/3'
_refine_ls_weighting_scheme calc
_refine_ls_wR_factor_gt 0.0663
_refine_ls_wR_factor_ref 0.0687
_reflns_Friedel_coverage 0.000
_reflns_number_gt 11267
_reflns_number_total 12423
_reflns_threshold_expression 'I > 2\s(I)'
_cod_data_source_file ja9b13260_si_001.cif
_cod_data_source_block 20
_cod_depositor_comments 'Adding full bibliography for 4134138--4134148.cif.'
_cod_database_code 4134148
_shelx_shelxl_version_number 2018/3
_chemical_oxdiff_formula 'Pd1 F4 C30 P1 N S1 H40 O2'
_chemical_oxdiff_usercomment C50H100N2BPMg
_shelx_space_group_comment
;
The symmetry employed for this shelxl refinement is uniquely defined
by the following loop, which should always be used as a source of
symmetry information in preference to the above space-group names.
They are only intended as comments.
;
_shelx_estimated_absorpt_t_max 0.504
_shelx_estimated_absorpt_t_min 0.278
_reflns_odcompleteness_completeness 99.83
_reflns_odcompleteness_iscentric 1
_reflns_odcompleteness_theta 74.33
_olex2_refinement_description
;
1. Fixed Uiso
 At 1.2 times of:
  All C(H) groups, All C(H,H) groups
2.a Ternary CH refined with riding coordinates:
 C1(H1), C37(H37), C43(H43), C13(H13), C31(H31), C7(H7)
2.b Secondary CH2 refined with riding coordinates:
 C6(H6A,H6B), C39(H39A,H39B), C40(H40A,H40B), C2(H2A,H2B), C32(H32A,H32B),
 C18(H18A,H18B), C42(H42A,H42B), C5(H5A,H5B), C38(H38A,H38B), C36(H36A,H36B),
 C17(H17A,H17B), C4(H4A,H4B), C48(H48A,H48B), C3(H3A,H3B), C41(H41A,H41B),
 C47(H47A,H47B), C15(H15A,H15B), C14(H14A,H14B), C33(H33A,H33B), C8(H8A,H8B),
 C10(H10A,H10B), C12(H12A,H12B), C45(H45A,H45B), C46(H46A,H46B), C44(H44A,H44B),
  C9(H9A,H9B), C11(H11A,H11B), C34(H34A,H34B), C16(H16A,H16B), C35(H35A,H35B)
2.c Aromatic/amide H refined with riding coordinates:
 C57(H57), C27(H27), C55(H55), C58(H58), C25(H25), C54(H54), C24(H24),
 C50(H50), C20(H20), C28(H28), C51(H51), C53(H53), C21(H21), C23(H23)
;
_ins_header
;
TITL 264aim18 in P2(1)/c 
REM P2(1)/c (#14 in standard setting)
CELL 1.54184  10.585935  20.214833  28.130830  90.0000  95.5300  90.0000
ZERR    8.00   0.000117   0.000189   0.000271   0.0000   0.0010   0.0000
LATT  1
SYMM -x, y+1/2,-z+1/2 
SFAC C H N O F P S Pd
UNIT 240.00 320.00 8.00 16.00 32.00 8.00 8.00 8.00
TREF
HKLF 4
END
;
_olex2_submission_special_instructions 'No special instructions were received'
_oxdiff_exptl_absorpt_empirical_details
;
Empirical correction (ABSPACK) includes:
- Absorption correction using spherical harmonics
- Frame scaling
;
_oxdiff_exptl_absorpt_empirical_full_max 1.307
_oxdiff_exptl_absorpt_empirical_full_min 0.827

loop_
_space_group_symop_operation_xyz
'x, y, z'
'-x, y+1/2, -z+1/2'
'-x, -y, -z'
'x, -y-1/2, z-1/2'

loop_
_atom_site_label
_atom_site_type_symbol
_atom_site_fract_x
_atom_site_fract_y
_atom_site_fract_z
_atom_site_U_iso_or_equiv
_atom_site_adp_type
_atom_site_occupancy
_atom_site_site_symmetry_order
_atom_site_calc_flag
_atom_site_refinement_flags_posn
Pd2 Pd 0.37395(2) 0.16097(2) 0.34561(2) 0.01530(4) Uani 1 1 d .
Pd1 Pd 0.13262(2) 0.07462(2) 0.14495(2) 0.01493(4) Uani 1 1 d .
S1 S 0.12061(4) -0.00487(2) 0.23320(2) 0.02086(9) Uani 1 1 d .
P1 P -0.00765(4) 0.15897(2) 0.13418(2) 0.01382(9) Uani 1 1 d .
S2 S 0.38091(5) 0.24525(2) 0.25858(2) 0.02163(9) Uani 1 1 d .
P2 P 0.51553(4) 0.07771(2) 0.35577(2) 0.01439(9) Uani 1 1 d .
O1 O 0.02423(13) 0.01955(7) 0.19250(5) 0.0213(3) Uani 1 1 d .
O3 O 0.47845(13) 0.21889(7) 0.29824(5) 0.0217(3) Uani 1 1 d .
F2 F 0.47166(14) -0.09136(8) 0.06007(5) 0.0384(3) Uani 1 1 d .
F3 F 0.60099(13) -0.11776(9) 0.11971(6) 0.0446(4) Uani 1 1 d .
F6 F 0.04765(16) 0.31906(8) 0.43913(6) 0.0451(4) Uani 1 1 d .
F5 F -0.02848(16) 0.02029(8) 0.45083(6) 0.0492(4) Uani 1 1 d .
F7 F -0.08560(14) 0.35636(9) 0.38420(7) 0.0490(4) Uani 1 1 d .
O2 O 0.07041(15) -0.06218(8) 0.25813(6) 0.0303(3) Uani 1 1 d .
N1 N 0.24975(15) -0.01049(8) 0.15539(6) 0.0182(3) Uani 1 1 d .
O4 O 0.42917(16) 0.30499(8) 0.23615(6) 0.0322(3) Uani 1 1 d .
F1 F 0.52087(19) 0.21358(9) 0.03107(8) 0.0590(5) Uani 1 1 d .
N2 N 0.25489(15) 0.24493(8) 0.33746(6) 0.0184(3) Uani 1 1 d .
F4 F 0.4587(2) -0.18650(7) 0.09284(8) 0.0593(5) Uani 1 1 d .
F8 F 0.0700(2) 0.41668(8) 0.41094(9) 0.0686(6) Uani 1 1 d .
C29 C 0.23280(18) -0.04352(9) 0.19561(7) 0.0193(4) Uani 1 1 d .
C19 C 0.25202(18) 0.12000(9) 0.10516(7) 0.0193(4) Uani 1 1 d .
C1 C -0.08234(17) 0.17307(9) 0.18998(6) 0.0161(3) Uani 1 1 d .
H1 H -0.128403 0.132235 0.195726 0.019 Uiso 1 1 calc R
C37 C 0.58622(17) 0.06254(9) 0.29933(6) 0.0160(3) Uani 1 1 d .
H37 H 0.631119 0.103495 0.292919 0.019 Uiso 1 1 calc R
C49 C 0.25460(19) 0.11325(9) 0.38365(7) 0.0197(4) Uani 1 1 d .
C6 C -0.18321(18) 0.22850(9) 0.18616(7) 0.0197(4) Uani 1 1 d .
H6A H -0.142802 0.270349 0.180179 0.024 Uiso 1 1 calc R
H6B H -0.245599 0.219430 0.159395 0.024 Uiso 1 1 calc R
C43 C 0.46042(18) -0.00063(9) 0.38080(7) 0.0176(3) Uani 1 1 d .
H43 H 0.405061 0.012147 0.405240 0.021 Uiso 1 1 calc R
C57 C 0.1256(2) 0.36318(10) 0.32014(8) 0.0258(4) Uani 1 1 d .
H57 H 0.081627 0.402660 0.314424 0.031 Uiso 1 1 calc R
C13 C 0.05125(18) 0.23781(9) 0.11144(7) 0.0174(3) Uani 1 1 d .
H13 H 0.106894 0.225447 0.086998 0.021 Uiso 1 1 calc R
C27 C 0.3756(2) -0.12886(10) 0.17758(8) 0.0255(4) Uani 1 1 d .
H27 H 0.417809 -0.168484 0.184779 0.031 Uiso 1 1 calc R
C59 C 0.26757(18) 0.27982(9) 0.29777(7) 0.0197(4) Uani 1 1 d .
C55 C 0.17999(18) 0.26848(9) 0.36940(7) 0.0209(4) Uani 1 1 d .
H55 H 0.170667 0.244408 0.397024 0.025 Uiso 1 1 calc R
C58 C 0.2021(2) 0.33802(10) 0.28707(8) 0.0250(4) Uani 1 1 d .
H58 H 0.209195 0.359792 0.258324 0.030 Uiso 1 1 calc R
C25 C 0.32866(18) -0.03589(9) 0.12542(7) 0.0197(4) Uani 1 1 d .
H25 H 0.341342 -0.013285 0.097479 0.024 Uiso 1 1 calc R
C26 C 0.39149(19) -0.09524(9) 0.13545(8) 0.0218(4) Uani 1 1 d .
C39 C 0.75519(19) 0.00570(10) 0.25685(7) 0.0222(4) Uani 1 1 d .
H39A H 0.816982 -0.029868 0.259038 0.027 Uiso 1 1 calc R
H39B H 0.799960 0.046943 0.253046 0.027 Uiso 1 1 calc R
C31 C 0.65112(18) 0.10614(9) 0.39703(6) 0.0177(3) Uani 1 1 d .
H31 H 0.710098 0.069011 0.402882 0.021 Uiso 1 1 calc R
C54 C 0.1544(2) 0.08034(10) 0.35744(8) 0.0229(4) Uani 1 1 d .
H54 H 0.151112 0.079740 0.324289 0.028 Uiso 1 1 calc R
C24 C 0.3522(2) 0.15565(10) 0.12918(8) 0.0246(4) Uani 1 1 d .
H24 H 0.358140 0.158307 0.162330 0.030 Uiso 1 1 calc R
C40 C 0.6591(2) -0.00548(10) 0.21354(7) 0.0236(4) Uani 1 1 d .
H40A H 0.618422 -0.048115 0.216286 0.028 Uiso 1 1 calc R
H40B H 0.702588 -0.005793 0.184721 0.028 Uiso 1 1 calc R
C2 C 0.01320(18) 0.18267(9) 0.23432(7) 0.0192(4) Uani 1 1 d .
H2A H 0.071033 0.145360 0.237423 0.023 Uiso 1 1 calc R
H2B H 0.062689 0.222374 0.230514 0.023 Uiso 1 1 calc R
C32 C 0.7225(2) 0.16304(10) 0.37543(7) 0.0229(4) Uani 1 1 d .
H32A H 0.754641 0.148136 0.346120 0.027 Uiso 1 1 calc R
H32B H 0.664164 0.199297 0.367554 0.027 Uiso 1 1 calc R
C50 C 0.2561(2) 0.11360(10) 0.43340(7) 0.0246(4) Uani 1 1 d .
H50 H 0.321170 0.135493 0.451605 0.029 Uiso 1 1 calc R
C7 C -0.14008(18) 0.13304(9) 0.09023(7) 0.0175(3) Uani 1 1 d .
H7 H -0.198292 0.170525 0.084574 0.021 Uiso 1 1 calc R
C56 C 0.11644(19) 0.32785(10) 0.36200(8) 0.0228(4) Uani 1 1 d .
C18 C 0.13661(18) 0.27464(9) 0.15017(7) 0.0196(4) Uani 1 1 d .
H18A H 0.085238 0.291880 0.174098 0.024 Uiso 1 1 calc R
H18B H 0.198029 0.244117 0.165768 0.024 Uiso 1 1 calc R
C42 C 0.48944(18) 0.05244(9) 0.25551(7) 0.0197(4) Uani 1 1 d .
H42A H 0.442746 0.011728 0.259026 0.024 Uiso 1 1 calc R
H42B H 0.429323 0.088777 0.253094 0.024 Uiso 1 1 calc R
C20 C 0.2476(2) 0.11526(11) 0.05559(8) 0.0268(4) Uani 1 1 d .
H20 H 0.183321 0.090763 0.039030 0.032 Uiso 1 1 calc R
C5 C -0.24971(19) 0.23381(10) 0.23179(7) 0.0227(4) Uani 1 1 d .
H5A H -0.296811 0.193489 0.236270 0.027 Uiso 1 1 calc R
H5B H -0.309424 0.270316 0.228978 0.027 Uiso 1 1 calc R
C38 C 0.68871(18) 0.00822(9) 0.30260(7) 0.0197(4) Uani 1 1 d .
H38A H 0.750608 0.017085 0.329566 0.024 Uiso 1 1 calc R
H38B H 0.649841 -0.034292 0.307791 0.024 Uiso 1 1 calc R
C36 C 0.6072(2) 0.12778(12) 0.44526(7) 0.0272(4) Uani 1 1 d .
H36A H 0.546222 0.163486 0.440133 0.033 Uiso 1 1 calc R
H36B H 0.565680 0.090989 0.459501 0.033 Uiso 1 1 calc R
C17 C 0.2060(2) 0.33148(10) 0.12814(9) 0.0280(4) Uani 1 1 d .
H17A H 0.261458 0.314004 0.105680 0.034 Uiso 1 1 calc R
H17B H 0.257835 0.354889 0.153011 0.034 Uiso 1 1 calc R
C4 C -0.1529(2) 0.24495(10) 0.27490(7) 0.0236(4) Uani 1 1 d .
H4A H -0.196306 0.247294 0.303688 0.028 Uiso 1 1 calc R
H4B H -0.109479 0.286646 0.271343 0.028 Uiso 1 1 calc R
C48 C 0.37585(19) -0.03977(10) 0.34294(7) 0.0218(4) Uani 1 1 d .
H48A H 0.312069 -0.010613 0.327238 0.026 Uiso 1 1 calc R
H48B H 0.427267 -0.056772 0.318944 0.026 Uiso 1 1 calc R
C3 C -0.0559(2) 0.18854(10) 0.27941(7) 0.0219(4) Uani 1 1 d .
H3A H 0.005369 0.196607 0.306699 0.026 Uiso 1 1 calc R
H3B H -0.098966 0.147242 0.284799 0.026 Uiso 1 1 calc R
C28 C 0.2954(2) -0.10197(10) 0.20857(8) 0.0242(4) Uani 1 1 d .
H28 H 0.283897 -0.122624 0.237375 0.029 Uiso 1 1 calc R
C41 C 0.5586(2) 0.04916(10) 0.21011(7) 0.0226(4) Uani 1 1 d .
H41A H 0.497534 0.040858 0.182798 0.027 Uiso 1 1 calc R
H41B H 0.598927 0.091389 0.205231 0.027 Uiso 1 1 calc R
C47 C 0.3109(2) -0.09725(10) 0.36630(9) 0.0293(4) Uani 1 1 d .
H47A H 0.256045 -0.080152 0.389123 0.035 Uiso 1 1 calc R
H47B H 0.258952 -0.121859 0.342117 0.035 Uiso 1 1 calc R
C15 C 0.0219(2) 0.34365(11) 0.06480(8) 0.0300(5) Uani 1 1 d .
H15A H 0.070548 0.326985 0.039852 0.036 Uiso 1 1 calc R
H15B H -0.040226 0.374758 0.050385 0.036 Uiso 1 1 calc R
C51 C 0.1618(2) 0.08172(11) 0.45632(8) 0.0301(5) Uani 1 1 d .
H51 H 0.163972 0.081827 0.489451 0.036 Uiso 1 1 calc R
C14 C -0.04702(19) 0.28588(9) 0.08664(7) 0.0217(4) Uani 1 1 d .
H14A H -0.099493 0.262802 0.061770 0.026 Uiso 1 1 calc R
H14B H -0.101651 0.302645 0.109664 0.026 Uiso 1 1 calc R
C33 C 0.8329(2) 0.18762(11) 0.40987(8) 0.0260(4) Uani 1 1 d .
H33A H 0.896005 0.152885 0.414768 0.031 Uiso 1 1 calc R
H33B H 0.872316 0.225229 0.395795 0.031 Uiso 1 1 calc R
C8 C -0.2139(2) 0.07516(10) 0.10939(7) 0.0236(4) Uani 1 1 d .
H8A H -0.155872 0.039107 0.118184 0.028 Uiso 1 1 calc R
H8B H -0.251436 0.089163 0.137874 0.028 Uiso 1 1 calc R
C10 C -0.2674(2) 0.03286(11) 0.02530(8) 0.0324(5) Uani 1 1 d .
H10A H -0.336842 0.019914 0.002161 0.039 Uiso 1 1 calc R
H10B H -0.209813 -0.004402 0.030158 0.039 Uiso 1 1 calc R
C12 C -0.0898(2) 0.11443(11) 0.04258(7) 0.0270(4) Uani 1 1 d .
H12A H -0.047942 0.152426 0.030061 0.032 Uiso 1 1 calc R
H12B H -0.027685 0.079278 0.047895 0.032 Uiso 1 1 calc R
C45 C 0.4977(2) -0.10532(10) 0.42842(8) 0.0287(4) Uani 1 1 d .
H45A H 0.562416 -0.135113 0.442727 0.034 Uiso 1 1 calc R
H45B H 0.448905 -0.089428 0.453572 0.034 Uiso 1 1 calc R
C46 C 0.4103(2) -0.14302(10) 0.39169(8) 0.0308(5) Uani 1 1 d .
H46A H 0.368162 -0.178215 0.407489 0.037 Uiso 1 1 calc R
H46B H 0.460285 -0.163015 0.368360 0.037 Uiso 1 1 calc R
C44 C 0.5620(2) -0.04625(10) 0.40603(7) 0.0234(4) Uani 1 1 d .
H44A H 0.612489 -0.021793 0.430714 0.028 Uiso 1 1 calc R
H44B H 0.618011 -0.062105 0.383192 0.028 Uiso 1 1 calc R
C9 C -0.3189(2) 0.05062(11) 0.07222(8) 0.0295(5) Uani 1 1 d .
H9A H -0.359169 0.012038 0.084628 0.035 Uiso 1 1 calc R
H9B H -0.382837 0.084823 0.066576 0.035 Uiso 1 1 calc R
C30 C 0.4795(2) -0.12269(10) 0.10183(8) 0.0258(4) Uani 1 1 d .
C53 C 0.0595(2) 0.04849(11) 0.37977(9) 0.0302(5) Uani 1 1 d .
H53 H -0.006332 0.026604 0.361995 0.036 Uiso 1 1 calc R
C21 C 0.3378(3) 0.14651(13) 0.03033(9) 0.0356(5) Uani 1 1 d .
H21 H 0.333943 0.143151 -0.002745 0.043 Uiso 1 1 calc R
C11 C -0.1974(3) 0.09155(13) 0.00604(8) 0.0350(5) Uani 1 1 d .
H11A H -0.256439 0.127707 -0.001093 0.042 Uiso 1 1 calc R
H11B H -0.162790 0.078940 -0.023346 0.042 Uiso 1 1 calc R
C60 C 0.0386(2) 0.35499(11) 0.39926(9) 0.0284(4) Uani 1 1 d .
C34 C 0.7899(2) 0.20777(12) 0.45775(8) 0.0326(5) Uani 1 1 d .
H34A H 0.734211 0.245857 0.453532 0.039 Uiso 1 1 calc R
H34B H 0.863086 0.220164 0.479329 0.039 Uiso 1 1 calc R
C16 C 0.1107(2) 0.37930(10) 0.10240(9) 0.0328(5) Uani 1 1 d .
H16A H 0.061018 0.400056 0.125508 0.039 Uiso 1 1 calc R
H16B H 0.156087 0.413796 0.087159 0.039 Uiso 1 1 calc R
C52 C 0.0659(2) 0.05028(11) 0.42886(9) 0.0312(5) Uani 1 1 d .
C23 C 0.4432(2) 0.18730(11) 0.10450(10) 0.0337(5) Uani 1 1 d .
H23 H 0.509196 0.210988 0.120764 0.040 Uiso 1 1 calc R
C35 C 0.7201(3) 0.15093(14) 0.47929(8) 0.0388(6) Uani 1 1 d .
H35A H 0.690114 0.165185 0.509155 0.047 Uiso 1 1 calc R
H35B H 0.778156 0.114288 0.486116 0.047 Uiso 1 1 calc R
C22 C 0.4327(2) 0.18253(12) 0.05548(10) 0.0369(6) Uani 1 1 d .

loop_
_atom_site_aniso_label
_atom_site_aniso_U_11
_atom_site_aniso_U_22
_atom_site_aniso_U_33
_atom_site_aniso_U_23
_atom_site_aniso_U_13
_atom_site_aniso_U_12
Pd2 0.01694(7) 0.01377(7) 0.01514(7) -0.00024(4) 0.00135(5) 0.00122(4)
Pd1 0.01641(7) 0.01343(7) 0.01488(7) -0.00001(4) 0.00124(5) 0.00096(4)
S1 0.0217(2) 0.0225(2) 0.0181(2) 0.00041(17) 0.00058(17) -0.00012(17)
P1 0.0160(2) 0.01293(19) 0.01238(19) -0.00002(15) 0.00060(16) 0.00015(15)
S2 0.0231(2) 0.0233(2) 0.0181(2) 0.00039(17) -0.00027(17) -0.00014(17)
P2 0.0161(2) 0.01389(19) 0.0131(2) -0.00056(15) 0.00097(16) 0.00072(15)
O1 0.0204(6) 0.0226(6) 0.0214(7) 0.0045(5) 0.0039(5) 0.0014(5)
O3 0.0207(7) 0.0224(6) 0.0221(7) 0.0053(5) 0.0030(5) 0.0010(5)
F2 0.0381(8) 0.0489(8) 0.0284(7) -0.0007(6) 0.0044(6) 0.0183(6)
F3 0.0222(7) 0.0692(10) 0.0412(8) -0.0075(8) -0.0033(6) 0.0165(7)
F6 0.0485(9) 0.0539(9) 0.0342(8) -0.0033(7) 0.0107(7) 0.0205(7)
F5 0.0477(9) 0.0493(9) 0.0549(10) 0.0071(8) 0.0273(8) -0.0137(7)
F7 0.0255(7) 0.0643(10) 0.0573(10) -0.0040(8) 0.0052(7) 0.0169(7)
O2 0.0299(8) 0.0341(8) 0.0271(8) 0.0113(6) 0.0038(6) 0.0013(6)
N1 0.0181(7) 0.0151(7) 0.0210(8) -0.0008(6) -0.0007(6) -0.0004(6)
O4 0.0330(8) 0.0355(8) 0.0282(8) 0.0127(7) 0.0038(6) 0.0008(7)
F1 0.0586(11) 0.0508(9) 0.0748(13) 0.0052(9) 0.0437(10) -0.0147(8)
N2 0.0182(7) 0.0152(7) 0.0214(8) -0.0013(6) -0.0001(6) 0.0015(6)
F4 0.0766(13) 0.0243(7) 0.0830(13) -0.0228(8) 0.0395(11) -0.0068(7)
F8 0.0836(14) 0.0336(8) 0.0963(16) -0.0370(10) 0.0482(12) -0.0210(9)
C29 0.0175(8) 0.0177(8) 0.0215(9) -0.0003(7) -0.0041(7) -0.0013(7)
C19 0.0201(9) 0.0149(8) 0.0237(9) 0.0009(7) 0.0060(7) 0.0032(7)
C1 0.0178(8) 0.0160(8) 0.0146(8) -0.0009(6) 0.0016(7) 0.0012(7)
C37 0.0175(8) 0.0160(8) 0.0147(8) -0.0018(6) 0.0019(7) 0.0000(7)
C49 0.0213(9) 0.0166(8) 0.0216(9) 0.0026(7) 0.0044(7) 0.0046(7)
C6 0.0200(9) 0.0210(9) 0.0180(9) -0.0019(7) 0.0007(7) 0.0043(7)
C43 0.0199(9) 0.0154(8) 0.0179(8) 0.0021(7) 0.0039(7) 0.0015(7)
C57 0.0224(10) 0.0181(9) 0.0353(11) -0.0006(8) -0.0060(8) 0.0026(7)
C13 0.0191(8) 0.0165(8) 0.0167(8) 0.0025(7) 0.0015(7) -0.0009(7)
C27 0.0237(10) 0.0176(9) 0.0334(11) 0.0013(8) -0.0061(8) 0.0021(7)
C59 0.0176(8) 0.0195(8) 0.0211(9) -0.0018(7) -0.0025(7) -0.0021(7)
C55 0.0190(9) 0.0185(8) 0.0250(10) -0.0028(7) 0.0003(7) 0.0004(7)
C58 0.0246(10) 0.0222(9) 0.0265(10) 0.0030(8) -0.0051(8) -0.0005(8)
C25 0.0181(8) 0.0174(8) 0.0232(9) -0.0007(7) -0.0001(7) -0.0010(7)
C26 0.0188(9) 0.0179(8) 0.0275(10) -0.0040(8) -0.0036(7) 0.0001(7)
C39 0.0211(9) 0.0203(9) 0.0262(10) -0.0060(8) 0.0075(8) -0.0009(7)
C31 0.0180(8) 0.0206(8) 0.0139(8) -0.0011(7) -0.0009(7) -0.0011(7)
C54 0.0251(10) 0.0207(9) 0.0232(10) 0.0001(7) 0.0032(8) 0.0024(7)
C24 0.0226(10) 0.0205(9) 0.0309(11) -0.0013(8) 0.0036(8) 0.0019(7)
C40 0.0316(10) 0.0213(9) 0.0188(9) -0.0050(7) 0.0073(8) -0.0021(8)
C2 0.0217(9) 0.0210(8) 0.0146(8) -0.0006(7) 0.0006(7) 0.0007(7)
C32 0.0259(10) 0.0264(10) 0.0159(9) -0.0018(7) -0.0001(7) -0.0066(8)
C50 0.0274(10) 0.0254(9) 0.0214(10) -0.0026(8) 0.0052(8) 0.0027(8)
C7 0.0199(9) 0.0173(8) 0.0150(8) -0.0004(7) -0.0007(7) 0.0004(7)
C56 0.0182(9) 0.0184(8) 0.0311(11) -0.0057(8) -0.0011(8) -0.0001(7)
C18 0.0196(9) 0.0184(9) 0.0198(9) 0.0025(7) -0.0028(7) -0.0013(7)
C42 0.0200(9) 0.0221(9) 0.0164(9) -0.0021(7) -0.0006(7) -0.0012(7)
C20 0.0271(10) 0.0299(10) 0.0245(10) -0.0037(8) 0.0079(8) 0.0015(8)
C5 0.0210(9) 0.0223(9) 0.0258(10) -0.0056(8) 0.0070(8) -0.0011(7)
C38 0.0197(9) 0.0212(9) 0.0182(9) -0.0009(7) 0.0014(7) 0.0032(7)
C36 0.0278(10) 0.0383(11) 0.0161(9) -0.0046(8) 0.0048(8) -0.0081(9)
C17 0.0261(10) 0.0231(9) 0.0336(11) 0.0085(9) -0.0044(9) -0.0077(8)
C4 0.0306(10) 0.0210(9) 0.0205(9) -0.0055(7) 0.0081(8) -0.0018(8)
C48 0.0222(9) 0.0185(9) 0.0248(10) 0.0010(7) 0.0031(7) -0.0004(7)
C3 0.0285(10) 0.0222(9) 0.0148(8) -0.0005(7) 0.0019(7) -0.0032(8)
C28 0.0253(10) 0.0206(9) 0.0252(10) 0.0043(8) -0.0043(8) -0.0006(8)
C41 0.0308(10) 0.0213(9) 0.0153(9) -0.0015(7) 0.0002(7) -0.0024(8)
C47 0.0319(11) 0.0220(9) 0.0346(11) -0.0006(9) 0.0066(9) -0.0074(8)
C15 0.0301(11) 0.0277(10) 0.0306(11) 0.0145(9) -0.0050(9) -0.0052(9)
C51 0.0359(12) 0.0316(11) 0.0244(10) 0.0015(9) 0.0121(9) 0.0051(9)
C14 0.0213(9) 0.0199(8) 0.0227(9) 0.0058(7) -0.0039(7) -0.0007(7)
C33 0.0246(10) 0.0302(10) 0.0229(10) -0.0010(8) 0.0000(8) -0.0088(8)
C8 0.0256(10) 0.0242(9) 0.0203(9) 0.0006(7) -0.0006(8) -0.0062(8)
C10 0.0393(12) 0.0268(10) 0.0282(11) -0.0053(9) -0.0115(9) -0.0021(9)
C12 0.0297(11) 0.0360(11) 0.0150(9) -0.0034(8) 0.0012(8) -0.0057(9)
C45 0.0376(12) 0.0225(9) 0.0267(10) 0.0085(8) 0.0070(9) 0.0039(9)
C46 0.0444(13) 0.0172(9) 0.0323(11) 0.0039(8) 0.0114(10) -0.0034(9)
C44 0.0260(10) 0.0214(9) 0.0227(9) 0.0050(8) 0.0019(8) 0.0029(8)
C9 0.0291(11) 0.0260(10) 0.0318(11) -0.0006(9) -0.0046(9) -0.0094(8)
C30 0.0242(10) 0.0194(9) 0.0329(11) -0.0035(8) -0.0019(8) 0.0046(8)
C53 0.0255(10) 0.0270(10) 0.0386(12) -0.0015(9) 0.0056(9) -0.0054(8)
C21 0.0404(13) 0.0394(12) 0.0298(12) 0.0012(10) 0.0174(10) 0.0037(10)
C11 0.0426(13) 0.0439(13) 0.0173(10) -0.0026(9) -0.0038(9) -0.0088(11)
C60 0.0248(10) 0.0209(9) 0.0395(12) -0.0054(9) 0.0037(9) 0.0040(8)
C34 0.0334(12) 0.0406(12) 0.0229(10) -0.0093(9) -0.0027(9) -0.0137(10)
C16 0.0344(12) 0.0195(9) 0.0424(13) 0.0109(9) -0.0073(10) -0.0058(9)
C52 0.0318(11) 0.0243(10) 0.0404(13) 0.0053(9) 0.0178(10) -0.0001(9)
C23 0.0267(11) 0.0249(10) 0.0510(15) -0.0045(10) 0.0111(10) -0.0034(8)
C35 0.0434(14) 0.0580(15) 0.0147(10) -0.0036(10) 0.0005(9) -0.0200(12)
C22 0.0350(12) 0.0278(11) 0.0525(15) 0.0049(10) 0.0276(11) -0.0007(9)

loop_
_atom_type_symbol
_atom_type_description
_atom_type_scat_dispersion_real
_atom_type_scat_dispersion_imag
_atom_type_scat_source
C C 0.0181 0.0091 'International Tables Vol C Tables 4.2.6.8 and 6.1.1.4'
H H 0.0000 0.0000 'International Tables Vol C Tables 4.2.6.8 and 6.1.1.4'
F F 0.0727 0.0534 'International Tables Vol C Tables 4.2.6.8 and 6.1.1.4'
N N 0.0311 0.0180 'International Tables Vol C Tables 4.2.6.8 and 6.1.1.4'
O O 0.0492 0.0322 'International Tables Vol C Tables 4.2.6.8 and 6.1.1.4'
P P 0.2955 0.4335 'International Tables Vol C Tables 4.2.6.8 and 6.1.1.4'
Pd Pd 0.1215 3.9337 'International Tables Vol C Tables 4.2.6.8 and 6.1.1.4'
S S 0.3331 0.5567 'International Tables Vol C Tables 4.2.6.8 and 6.1.1.4'

loop_
_geom_angle_atom_site_label_1
_geom_angle_atom_site_label_2
_geom_angle_atom_site_label_3
_geom_angle
O3 Pd2 P2 96.28(4)
N2 Pd2 P2 174.89(4)
N2 Pd2 O3 80.39(6)
C49 Pd2 P2 91.07(5)
C49 Pd2 O3 171.33(7)
C49 Pd2 N2 92.57(7)
O1 Pd1 P1 95.20(4)
N1 Pd1 P1 174.70(4)
N1 Pd1 O1 80.46(6)
C19 Pd1 P1 91.24(5)
C19 Pd1 O1 172.77(7)
C19 Pd1 N1 93.28(7)
O1 S1 C29 97.30(8)
O2 S1 O1 111.17(9)
O2 S1 C29 102.79(9)
C1 P1 Pd1 109.38(6)
C1 P1 C13 110.33(8)
C1 P1 C7 104.62(8)
C13 P1 Pd1 117.22(6)
C13 P1 C7 105.77(8)
C7 P1 Pd1 108.71(6)
O3 S2 C59 97.32(8)
O4 S2 O3 110.92(9)
O4 S2 C59 102.55(9)
C37 P2 Pd2 109.57(6)
C37 P2 C43 110.74(8)
C37 P2 C31 103.72(8)
C43 P2 Pd2 117.22(6)
C31 P2 Pd2 108.31(6)
C31 P2 C43 106.35(8)
S1 O1 Pd1 105.85(7)
S2 O3 Pd2 106.70(7)
C29 N1 Pd1 113.34(13)
C29 N1 C25 118.74(16)
C25 N1 Pd1 127.74(13)
C59 N2 Pd2 114.02(13)
C59 N2 C55 119.02(17)
C55 N2 Pd2 126.66(13)
N1 C29 S1 114.85(14)
N1 C29 C28 123.15(19)
C28 C29 S1 122.00(16)
C24 C19 Pd1 117.25(15)
C20 C19 Pd1 124.68(15)
C20 C19 C24 117.94(19)
C6 C1 P1 113.75(13)
C2 C1 P1 113.97(13)
C2 C1 C6 111.13(15)
C42 C37 P2 114.68(13)
C42 C37 C38 111.36(15)
C38 C37 P2 114.13(13)
C54 C49 Pd2 115.90(15)
C50 C49 Pd2 126.26(16)
C50 C49 C54 117.66(19)
C5 C6 C1 111.37(16)
C48 C43 P2 111.08(13)
C44 C43 P2 117.20(14)
C44 C43 C48 110.17(15)
C58 C57 C56 118.23(18)
C18 C13 P1 111.52(13)
C18 C13 C14 109.90(15)
C14 C13 P1 117.72(13)
C28 C27 C26 118.46(18)
N2 C59 S2 115.00(14)
N2 C59 C58 122.8(2)
C58 C59 S2 122.24(16)
N2 C55 C56 121.2(2)
C59 C58 C57 118.6(2)
N1 C25 C26 121.15(19)
C27 C26 C30 119.42(18)
C25 C26 C27 120.1(2)
C25 C26 C30 120.50(19)
C38 C39 C40 110.62(16)
C32 C31 P2 111.53(13)
C32 C31 C36 109.76(16)
C36 C31 P2 111.07(13)
C53 C54 C49 121.7(2)
C23 C24 C19 121.5(2)
C39 C40 C41 110.43(16)
C3 C2 C1 110.62(16)
C33 C32 C31 111.64(16)
C51 C50 C49 121.3(2)
C8 C7 P1 111.09(13)
C8 C7 C12 110.55(16)
C12 C7 P1 110.37(13)
C57 C56 C60 119.52(19)
C55 C56 C57 120.1(2)
C55 C56 C60 120.4(2)
C17 C18 C13 110.44(16)
C41 C42 C37 109.78(16)
C19 C20 C21 121.3(2)
C6 C5 C4 110.47(16)
C39 C38 C37 110.66(16)
C35 C36 C31 110.76(18)
C18 C17 C16 110.32(18)
C5 C4 C3 110.44(16)
C47 C48 C43 110.36(17)
C2 C3 C4 111.08(16)
C27 C28 C29 118.4(2)
C40 C41 C42 111.32(16)
C46 C47 C48 110.09(18)
C16 C15 C14 111.48(18)
C52 C51 C50 118.5(2)
C15 C14 C13 109.55(16)
C34 C33 C32 111.93(18)
C9 C8 C7 111.57(17)
C9 C10 C11 110.60(18)
C11 C12 C7 111.25(18)
C46 C45 C44 111.97(18)
C45 C46 C47 111.12(18)
C43 C44 C45 109.72(17)
C10 C9 C8 111.84(19)
F2 C30 F3 105.80(19)
F2 C30 C26 113.07(17)
F3 C30 C26 111.65(18)
F4 C30 F2 107.4(2)
F4 C30 F3 106.24(19)
F4 C30 C26 112.21(19)
C52 C53 C54 118.2(2)
C22 C21 C20 118.6(2)
C10 C11 C12 110.59(19)
F6 C60 F7 105.4(2)
F6 C60 C56 112.91(18)
F7 C60 C56 112.02(19)
F8 C60 F6 108.0(2)
F8 C60 F7 105.9(2)
F8 C60 C56 112.1(2)
C33 C34 C35 110.42(19)
C15 C16 C17 111.35(18)
F5 C52 C51 119.0(2)
F5 C52 C53 118.4(2)
C51 C52 C53 122.6(2)
C22 C23 C24 118.3(2)
C34 C35 C36 111.2(2)
F1 C22 C21 119.0(3)
F1 C22 C23 118.6(2)
C23 C22 C21 122.3(2)

loop_
_geom_bond_atom_site_label_1
_geom_bond_atom_site_label_2
_geom_bond_distance
Pd2 P2 2.2535(4)
Pd2 O3 2.1573(14)
Pd2 N2 2.1132(15)
Pd2 C49 1.983(2)
Pd1 P1 2.2620(4)
Pd1 O1 2.1544(14)
Pd1 N1 2.1246(15)
Pd1 C19 1.991(2)
S1 O1 1.5396(14)
S1 O2 1.4792(16)
S1 C29 1.839(2)
P1 C1 1.8465(19)
P1 C13 1.8480(18)
P1 C7 1.8533(18)
S2 O3 1.5405(14)
S2 O4 1.4764(16)
S2 C59 1.843(2)
P2 C37 1.8451(19)
P2 C43 1.8502(18)
P2 C31 1.8483(18)
F2 C30 1.330(3)
F3 C30 1.339(3)
F6 C60 1.332(3)
F5 C52 1.366(3)
F7 C60 1.342(3)
N1 C29 1.341(3)
N1 C25 1.345(3)
F1 C22 1.364(3)
N2 C59 1.338(3)
N2 C55 1.342(3)
F4 C30 1.329(3)
F8 C60 1.324(3)
C29 C28 1.386(3)
C19 C24 1.401(3)
C19 C20 1.394(3)
C1 C6 1.544(2)
C1 C2 1.541(2)
C37 C42 1.539(2)
C37 C38 1.540(2)
C49 C54 1.400(3)
C49 C50 1.398(3)
C6 C5 1.526(3)
C43 C48 1.542(3)
C43 C44 1.537(3)
C57 C58 1.388(3)
C57 C56 1.389(3)
C13 C18 1.539(2)
C13 C14 1.540(2)
C27 C26 1.390(3)
C27 C28 1.385(3)
C59 C58 1.384(3)
C55 C56 1.382(3)
C25 C26 1.388(3)
C26 C30 1.497(3)
C39 C40 1.527(3)
C39 C38 1.526(3)
C31 C32 1.533(3)
C31 C36 1.539(3)
C54 C53 1.392(3)
C24 C23 1.396(3)
C40 C41 1.530(3)
C2 C3 1.529(3)
C32 C33 1.527(3)
C50 C51 1.397(3)
C7 C8 1.534(3)
C7 C12 1.536(3)
C56 C60 1.499(3)
C18 C17 1.527(3)
C42 C41 1.534(3)
C20 C21 1.394(3)
C5 C4 1.527(3)
C36 C35 1.530(3)
C17 C16 1.528(3)
C4 C3 1.531(3)
C48 C47 1.530(3)
C47 C46 1.526(3)
C15 C14 1.536(3)
C15 C16 1.526(3)
C51 C52 1.371(4)
C33 C34 1.518(3)
C8 C9 1.533(3)
C10 C9 1.519(3)
C10 C11 1.525(3)
C12 C11 1.530(3)
C45 C46 1.523(3)
C45 C44 1.539(3)
C53 C52 1.377(4)
C21 C22 1.380(4)
C34 C35 1.523(3)
C23 C22 1.376(4)
